data_2205764
loop_
_publ_author_name
'Timofte, Tudor'
'Babai, Arash'
'Meyer, Gerd'
'Mudring, Anja'

_publ_section_title
;
 Neodymium triiodide nonahydrate
;
_journal_issue 5
_journal_name_full 'Acta Crystallographica Section E'
_journal_page_first i87
_journal_page_last i88
_journal_paper_doi 10.1107/S160053680501216X
_journal_volume 61
_journal_year 2005
_chemical_formula_iupac 'Nd I3 , 9H2 O'
_chemical_formula_moiety 'Nd I3 , 9H2 O'
_chemical_formula_sum 'H18 I3 Nd O9'
_chemical_formula_weight 687.08
_chemical_name_common 'neodymium triiodide nonahydrate'
_chemical_name_systematic 'neodymium triiodide nonahydrate'
_space_group_IT_number 59
_symmetry_cell_setting orthorhombic
_symmetry_space_group_name_Hall '-P 2ab 2a'
_symmetry_space_group_name_H-M 'P m m n :2'
_atom_sites_solution_primary direct
_atom_sites_solution_secondary difmap
_audit_creation_method SHELXL97
_cell_angle_alpha 90.00
_cell_angle_beta 90.00
_cell_angle_gamma 90.00
_cell_formula_units_Z 2
_cell_length_a 11.6604(15)
_cell_length_b 8.0103(11)
_cell_length_c 8.9702(16)
_cell_measurement_reflns_used 1391
_cell_measurement_temperature 278(2)
_cell_measurement_theta_max 28.03
_cell_measurement_theta_min 1.9
_cell_volume 837.8(2)
_computing_cell_refinement X-AREA
_computing_data_collection 'X-AREA (Stoe & Cie, 2002)'
_computing_data_reduction X-AREA
_computing_molecular_graphics 'DIAMOND (Brandenburg, 1996)'
_computing_publication_material 'Please provide missing details'
_computing_structure_refinement 'SHELXL97 (Sheldrick, 1997)'
_computing_structure_solution 'SHELXS97 (Sheldrick, 1997)'
_diffrn_ambient_temperature 293(2)
_diffrn_measured_fraction_theta_full 0.987
_diffrn_measured_fraction_theta_max 0.987
_diffrn_measurement_device_type 'Stoe IPDS-I'
_diffrn_measurement_method '2deg \f'
_diffrn_radiation_monochromator graphite
_diffrn_radiation_source 'fine-focus sealed tube'
_diffrn_radiation_type MoK\a
_diffrn_radiation_wavelength 0.71073
_diffrn_reflns_av_R_equivalents 0.0947
_diffrn_reflns_av_sigmaI/netI 0.0549
_diffrn_reflns_limit_h_max 15
_diffrn_reflns_limit_h_min -14
_diffrn_reflns_limit_k_max 10
_diffrn_reflns_limit_k_min -9
_diffrn_reflns_limit_l_max 11
_diffrn_reflns_limit_l_min -11
_diffrn_reflns_number 7674
_diffrn_reflns_theta_full 28.03
_diffrn_reflns_theta_max 28.03
_diffrn_reflns_theta_min 3.41
_diffrn_standards_decay_% 0
_diffrn_standards_interval_count 0
_diffrn_standards_number 0
_exptl_absorpt_coefficient_mu 8.640
_exptl_absorpt_correction_T_max 0.5090
_exptl_absorpt_correction_T_min 0.0582
_exptl_absorpt_correction_type numerical
_exptl_absorpt_process_details '[X-RED (Stoe & Cie, 2002) and X-SHAPE (Stoe & Cie, 1999)]'
_exptl_crystal_colour 'pale yellow'
_exptl_crystal_density_diffrn 2.723
_exptl_crystal_density_method 'not measured'
_exptl_crystal_description prismatic
_exptl_crystal_F_000 618
_exptl_crystal_size_max 0.5
_exptl_crystal_size_mid 0.5
_exptl_crystal_size_min 0.2
_refine_diff_density_max 1.216
_refine_diff_density_min -2.561
_refine_ls_extinction_coef 0.084(7)
_refine_ls_extinction_expression Fc^*^=kFc[1+0.001xFc^2^\l^3^/sin(2\q)]^-1/4^
_refine_ls_extinction_method 'SHELXL97 (Sheldrick, 1997)'
_refine_ls_goodness_of_fit_ref 1.021
_refine_ls_hydrogen_treatment undef
_refine_ls_matrix_type full
_refine_ls_number_parameters 41
_refine_ls_number_reflns 1123
_refine_ls_number_restraints 0
_refine_ls_restrained_S_all 1.021
_refine_ls_R_factor_all 0.0652
_refine_ls_R_factor_gt 0.0476
_refine_ls_shift/su_max 0.000
_refine_ls_shift/su_mean 0.000
_refine_ls_structure_factor_coef Fsqd
_refine_ls_weighting_details 'calc w = 1/[\s^2^(Fo^2^)+(0.1174P)^2^] where P=(Fo^2^+2Fc^2^)/3'
_refine_ls_weighting_scheme calc
_refine_ls_wR_factor_gt 0.1312
_refine_ls_wR_factor_ref 0.1433
_reflns_number_gt 843
_reflns_number_total 1123
_reflns_threshold_expression I>2\s(I)
_cod_data_source_file mg6032.cif
_cod_data_source_block I
_cod_depositor_comments
;
The following automatic conversions were performed:

'_chemical_melting_point' value 'not measured' was changed to '?' -
the value is undefined or not given.

Automatic conversion script
Id: cif_fix_values 1646 2011-03-28 12:23:43Z adriana 

The following automatic conversions were performed:

'_chemical_melting_point' value 'not measured' was changed to '?' -
the value is undefined or not given.

Automatic conversion script
Id: cif_fix_values 1715 2011-07-08 13:25:40Z adriana 
;
_cod_original_sg_symbol_H-M 'P m m n'
_cod_database_code 2205764

loop_
_symmetry_equiv_pos_as_xyz
'x, y, z'
'-x+1/2, -y+1/2, z'
'x+1/2, -y, -z'
'-x, y+1/2, -z'
'-x, -y, -z'
'x-1/2, y-1/2, -z'
'-x-1/2, y, z'
'x, -y-1/2, z'

loop_
_atom_site_label
_atom_site_fract_x
_atom_site_fract_y
_atom_site_fract_z
_atom_site_U_iso_or_equiv
_atom_site_adp_type
_atom_site_calc_flag
_atom_site_refinement_flags
_atom_site_occupancy
_atom_site_type_symbol
Nd 0.2500 0.7500 0.66846(8) 0.0485(3) Uani d S 1 Nd
I1 0.49778(5) 0.2500 0.82838(9) 0.0692(3) Uani d S 1 I
I2 0.7500 0.7500 0.70705(16) 0.0690(4) Uani d S 1 I
O1 0.3791(4) 0.5273(8) 0.5654(7) 0.0708(15) Uani d . 1 O
O2 0.2500 0.7500 0.3877(13) 0.069(3) Uani d S 1 O
O3 0.2500 0.9567(12) 0.8798(11) 0.081(2) Uani d S 1 O
O4 0.4418(6) 0.7500 0.7948(10) 0.076(2) Uani d S 1 O

loop_
_atom_site_aniso_label
_atom_site_aniso_U_11
_atom_site_aniso_U_22
_atom_site_aniso_U_33
_atom_site_aniso_U_12
_atom_site_aniso_U_13
_atom_site_aniso_U_23
Nd 0.0369(4) 0.0686(5) 0.0400(4) 0.000 0.000 0.000
I1 0.0688(5) 0.0909(7) 0.0481(5) 0.000 -0.0025(3) 0.000
I2 0.0583(5) 0.0855(8) 0.0632(7) 0.000 0.000 0.000
O1 0.058(2) 0.093(4) 0.061(3) 0.016(2) -0.002(2) -0.005(3)
O2 0.064(5) 0.095(8) 0.049(6) 0.000 0.000 0.000
O3 0.063(3) 0.110(7) 0.071(5) 0.000 0.000 -0.026(5)
O4 0.058(3) 0.117(7) 0.052(4) 0.000 -0.010(3) 0.000

loop_
_atom_type_symbol
_atom_type_description
_atom_type_scat_dispersion_real
_atom_type_scat_dispersion_imag
_atom_type_scat_source
H H 0.0000 0.0000 'International Tables Vol C Tables 4.2.6.8 and 6.1.1.4'
I I -0.4742 1.8119 'International Tables Vol C Tables 4.2.6.8 and 6.1.1.4'
Nd Nd -0.1943 3.0179 'International Tables Vol C Tables 4.2.6.8 and 6.1.1.4'
O O 0.0106 0.0060 'International Tables Vol C Tables 4.2.6.8 and 6.1.1.4'

loop_
_geom_angle_atom_site_label_1
_geom_angle_atom_site_label_2
_geom_angle_atom_site_label_3
_geom_angle_site_symmetry_1
_geom_angle_site_symmetry_3
_geom_angle
O4 Nd O4 . 2_565 126.3(4)
O4 Nd O1 . 7_655 134.53(14)
O4 Nd O1 2_565 7_655 68.39(18)
O4 Nd O1 . . 68.39(18)
O4 Nd O1 2_565 . 134.53(14)
O1 Nd O1 7_655 . 73.7(3)
O4 Nd O1 . 8_575 68.39(18)
O4 Nd O1 2_565 8_575 134.53(14)
O1 Nd O1 7_655 8_575 136.8(3)
O1 Nd O1 . 8_575 90.6(3)
O4 Nd O1 . 2_565 134.53(14)
O4 Nd O1 2_565 2_565 68.39(18)
O1 Nd O1 7_655 2_565 90.6(3)
O1 Nd O1 . 2_565 136.8(3)
O1 Nd O1 8_575 2_565 73.7(3)
O4 Nd O3 . . 70.10(16)
O4 Nd O3 2_565 . 70.10(16)
O1 Nd O3 7_655 . 138.15(17)
O1 Nd O3 . . 138.15(17)
O1 Nd O3 8_575 . 79.0(2)
O1 Nd O3 2_565 . 79.0(2)
O4 Nd O3 . 2_565 70.10(16)
O4 Nd O3 2_565 2_565 70.10(16)
O1 Nd O3 7_655 2_565 79.0(2)
O1 Nd O3 . 2_565 79.0(2)
O1 Nd O3 8_575 2_565 138.15(17)
O1 Nd O3 2_565 2_565 138.15(17)
O3 Nd O3 . 2_565 82.3(5)
O4 Nd O2 . . 116.9(2)
O4 Nd O2 2_565 . 116.9(2)
O1 Nd O2 7_655 . 68.38(14)
O1 Nd O2 . . 68.38(14)
O1 Nd O2 8_575 . 68.38(14)
O1 Nd O2 2_565 . 68.38(14)
O3 Nd O2 . . 138.9(2)
O3 Nd O2 2_565 . 138.9(2)

loop_
_geom_bond_atom_site_label_1
_geom_bond_atom_site_label_2
_geom_bond_site_symmetry_2
_geom_bond_distance
Nd O4 . 2.507(7)
Nd O4 2_565 2.507(7)
Nd O1 7_655 2.511(5)
Nd O1 . 2.511(5)
Nd O1 8_575 2.511(5)
Nd O1 2_565 2.511(5)
Nd O3 . 2.517(9)
Nd O3 2_565 2.517(9)
Nd O2 . 2.519(12)
